data_1568295
loop_
_publ_author_name
'Tang, Chunlin'
'Song, Lijuan'
'Zhou, Kang'
'Ren, Peng'
'Zhao, Engui'
'He, Zikai'

_publ_section_title
;
 Manipulating D-A interaction to achieve stable photoinduced organic
 radicals in triphenylphosphine crystals.
;
_journal_issue 7
_journal_name_full 'Chemical science'
_journal_page_first 1871
_journal_page_last 1877
_journal_paper_doi 10.1039/d2sc05753k
_journal_volume 14
_journal_year 2023
_chemical_formula_moiety 'C20 H16 Cl4 N P'
_chemical_formula_sum 'C20 H16 Cl4 N P'
_chemical_formula_weight 443.11
_space_group_crystal_system triclinic
_space_group_IT_number 2
_space_group_name_Hall '-P 1'
_space_group_name_H-M_alt 'P -1'
_atom_sites_solution_hydrogens geom
_atom_sites_solution_primary dual
_audit_block_doi 10.5517/ccdc.csd.cc2d9w4r
_audit_creation_date 2021-01-25
_audit_creation_method
;
Olex2 1.3
(compiled 2020.11.12 svn.r5f609507 for OlexSys, GUI svn.r6226)
;
_audit_update_record
;
2022-10-19 deposited with the CCDC.	2023-01-18 downloaded from the CCDC.
;
_cell_angle_alpha 91.285(2)
_cell_angle_beta 107.443(2)
_cell_angle_gamma 93.782(2)
_cell_formula_units_Z 2
_cell_length_a 9.4252(5)
_cell_length_b 10.4766(6)
_cell_length_c 10.6229(6)
_cell_measurement_reflns_used 9933
_cell_measurement_temperature 150.0
_cell_measurement_theta_max 74.80
_cell_measurement_theta_min 4.23
_cell_volume 997.55(10)
_computing_cell_refinement 'SAINT v8.37A (Bruker, 2015)'
_computing_data_reduction 'SAINT v8.37A (Bruker, 2015)'
_computing_molecular_graphics 'Olex2 1.3 (Dolomanov et al., 2009)'
_computing_publication_material 'Olex2 1.3 (Dolomanov et al., 2009)'
_computing_structure_refinement 'SHELXL 2018/3 (Sheldrick, 2015)'
_computing_structure_solution 'SHELXT 2018/2 (Sheldrick, 2018)'
_diffrn_ambient_temperature 150.0
_diffrn_measured_fraction_theta_full 0.992
_diffrn_measured_fraction_theta_max 0.987
_diffrn_measurement_device_type 'Bruker APEX-II CCD'
_diffrn_measurement_method '\f and \w scans'
_diffrn_radiation_type CuK\a
_diffrn_radiation_wavelength 1.54178
_diffrn_reflns_av_R_equivalents 0.0578
_diffrn_reflns_av_unetI/netI 0.0415
_diffrn_reflns_Laue_measured_fraction_full 0.992
_diffrn_reflns_Laue_measured_fraction_max 0.987
_diffrn_reflns_limit_h_max 11
_diffrn_reflns_limit_h_min -11
_diffrn_reflns_limit_k_max 13
_diffrn_reflns_limit_k_min -13
_diffrn_reflns_limit_l_max 12
_diffrn_reflns_limit_l_min -13
_diffrn_reflns_number 18386
_diffrn_reflns_point_group_measured_fraction_full 0.992
_diffrn_reflns_point_group_measured_fraction_max 0.987
_diffrn_reflns_theta_full 67.679
_diffrn_reflns_theta_max 74.733
_diffrn_reflns_theta_min 4.233
_diffrn_source_current 1.0
_diffrn_source_power 0.05
_diffrn_source_voltage 50.0
_diffrn_standards_number 0
_exptl_absorpt_coefficient_mu 6.179
_exptl_absorpt_correction_T_max 0.0872
_exptl_absorpt_correction_T_min 0.0074
_exptl_absorpt_correction_type multi-scan
_exptl_absorpt_process_details
;
SADABS-2016/2 (Bruker,2016/2) was used for absorption correction.
wR2(int) was 0.1362 before and 0.0746 after correction.
The Ratio of minimum to maximum transmission is 0.0849.
The \l/2 correction factor is Not present.
;
_exptl_crystal_density_diffrn 1.475
_exptl_crystal_description block
_exptl_crystal_F_000 452
_exptl_crystal_size_max 0.2
_exptl_crystal_size_mid 0.15
_exptl_crystal_size_min 0.13
_refine_diff_density_max 0.600
_refine_diff_density_min -0.342
_refine_diff_density_rms 0.080
_refine_ls_extinction_method none
_refine_ls_goodness_of_fit_ref 1.053
_refine_ls_hydrogen_treatment constr
_refine_ls_matrix_type full
_refine_ls_number_parameters 237
_refine_ls_number_reflns 4036
_refine_ls_number_restraints 0
_refine_ls_restrained_S_all 1.053
_refine_ls_R_factor_all 0.0536
_refine_ls_R_factor_gt 0.0521
_refine_ls_shift/su_max 0.001
_refine_ls_shift/su_mean 0.000
_refine_ls_structure_factor_coef Fsqd
_refine_ls_weighting_details 'w=1/[\s^2^(Fo^2^)+(0.1012P)^2^+0.2047P] where P=(Fo^2^+2Fc^2^)/3'
_refine_ls_weighting_scheme calc
_refine_ls_wR_factor_gt 0.1413
_refine_ls_wR_factor_ref 0.1437
_reflns_Friedel_coverage 0.000
_reflns_number_gt 3798
_reflns_number_total 4036
_reflns_threshold_expression 'I > 2\s(I)'
_cod_data_source_file d2sc05753k3.cif
_cod_data_source_block DCP-DMA
_cod_depositor_comments 'Adding full bibliography for 1568291--1568295.cif.'
_cod_database_code 1568295
_shelx_shelxl_version_number 2018/3
_shelx_space_group_comment
;
The symmetry employed for this shelxl refinement is uniquely defined
by the following loop, which should always be used as a source of
symmetry information in preference to the above space-group names.
They are only intended as comments.
;
_shelx_estimated_absorpt_t_max 0.501
_shelx_estimated_absorpt_t_min 0.371
_olex2_refinement_description
;
1. Fixed Uiso
 At 1.2 times of:
  All C(H) groups
 At 1.5 times of:
  All C(H,H,H) groups
2.a Aromatic/amide H refined with riding coordinates:
 C008(H008), C009(H009), C00A(H00A), C00D(H00D), C00F(H00F), C00G(H00G),
 C00H(H00H), C00J(H00J), C00L(H00L), C00M(H00M)
2.b Idealised Me refined as rotating group:
 C00O(H00B,H00C,H00E), C00P(H00I,H00K,H00N)
;
_olex2_submission_special_instructions 'No special instructions were received'

loop_
_space_group_symop_operation_xyz
'x, y, z'
'-x, -y, -z'

loop_
_atom_site_label
_atom_site_type_symbol
_atom_site_fract_x
_atom_site_fract_y
_atom_site_fract_z
_atom_site_U_iso_or_equiv
_atom_site_adp_type
_atom_site_occupancy
_atom_site_site_symmetry_order
_atom_site_calc_flag
_atom_site_refinement_flags_posn
_atom_site_refinement_flags_adp
_atom_site_refinement_flags_occupancy
_atom_site_disorder_assembly
_atom_site_disorder_group
P01 P 0.39432(5) 0.87928(5) 0.18426(5) 0.04168(17) Uani 1 1 d . . . . .
Cl02 Cl 0.14710(7) 0.40532(5) -0.05217(6) 0.05764(19) Uani 1 1 d . . . . .
Cl03 Cl -0.19701(6) 0.93534(6) 0.10977(6) 0.05937(19) Uani 1 1 d . . . . .
Cl04 Cl 0.51392(7) 0.69152(8) -0.25279(6) 0.0687(2) Uani 1 1 d . . . . .
Cl05 Cl 0.12172(7) 0.73142(8) 0.55815(6) 0.0696(2) Uani 1 1 d . . . . .
N006 N 0.8286(2) 0.68494(17) 0.66797(17) 0.0477(4) Uani 1 1 d . . . . .
C007 C 0.2288(2) 0.85015(18) 0.24113(19) 0.0418(4) Uani 1 1 d . . . . .
C008 C 0.0929(2) 0.88989(19) 0.1622(2) 0.0450(4) Uani 1 1 d . . . . .
H008 H 0.085451 0.922781 0.078056 0.054 Uiso 1 1 calc R U . . .
C009 C 0.2687(2) 0.64035(19) 0.04904(19) 0.0446(4) Uani 1 1 d . . . . .
H009 H 0.216561 0.628286 0.112284 0.054 Uiso 1 1 calc R U . . .
C00A C 0.5559(2) 0.6851(2) 0.3369(2) 0.0451(4) Uani 1 1 d . . . . .
H00A H 0.500675 0.624711 0.268899 0.054 Uiso 1 1 calc R U . . .
C00B C 0.5363(2) 0.8153(2) 0.31975(19) 0.0421(4) Uani 1 1 d . . . . .
C00C C 0.7359(2) 0.7280(2) 0.55440(19) 0.0437(4) Uani 1 1 d . . . . .
C00D C 0.7176(2) 0.8594(2) 0.5364(2) 0.0452(4) Uani 1 1 d . . . . .
H00D H 0.771943 0.920272 0.604097 0.054 Uiso 1 1 calc R U . . .
C00E C 0.3595(2) 0.7526(2) 0.05390(19) 0.0434(4) Uani 1 1 d . . . . .
C00F C 0.6211(2) 0.9010(2) 0.4210(2) 0.0446(4) Uani 1 1 d . . . . .
H00F H 0.612640 0.990299 0.410689 0.054 Uiso 1 1 calc R U . . .
C00G C 0.4328(2) 0.7689(2) -0.0416(2) 0.0478(4) Uani 1 1 d . . . . .
H00G H 0.492979 0.845555 -0.040735 0.057 Uiso 1 1 calc R U . . .
C00H C 0.6534(2) 0.6416(2) 0.4501(2) 0.0457(4) Uani 1 1 d . . . . .
H00H H 0.665053 0.552408 0.457726 0.055 Uiso 1 1 calc R U . . .
C00I C 0.2557(2) 0.5472(2) -0.0488(2) 0.0466(4) Uani 1 1 d . . . . .
C00J C 0.2366(2) 0.8008(2) 0.3637(2) 0.0451(4) Uani 1 1 d . . . . .
H00J H 0.327554 0.772784 0.418629 0.054 Uiso 1 1 calc R U . . .
C00K C 0.4176(2) 0.6730(2) -0.1377(2) 0.0515(5) Uani 1 1 d . . . . .
C00L C 0.3284(2) 0.5613(2) -0.1437(2) 0.0510(5) Uani 1 1 d . . . . .
H00L H 0.317377 0.496546 -0.210697 0.061 Uiso 1 1 calc R U . . .
C00M C -0.0256(2) 0.8328(2) 0.3290(2) 0.0499(5) Uani 1 1 d . . . . .
H00M H -0.111164 0.827435 0.358889 0.060 Uiso 1 1 calc R U . . .
C00N C -0.0301(2) 0.8810(2) 0.2074(2) 0.0468(4) Uani 1 1 d . . . . .
C00O C 0.9120(3) 0.7745(2) 0.7750(2) 0.0547(5) Uani 1 1 d . . . . .
H00B H 0.970761 0.838269 0.741444 0.082 Uiso 1 1 calc R U . . .
H00C H 0.979004 0.727960 0.844645 0.082 Uiso 1 1 calc R U . . .
H00E H 0.842579 0.817562 0.811028 0.082 Uiso 1 1 calc R U . . .
C00P C 0.8481(3) 0.5495(2) 0.6815(2) 0.0569(5) Uani 1 1 d . . . . .
H00I H 0.751244 0.502880 0.670787 0.085 Uiso 1 1 calc R U . . .
H00K H 0.916009 0.535432 0.769149 0.085 Uiso 1 1 calc R U . . .
H00N H 0.890086 0.518416 0.613593 0.085 Uiso 1 1 calc R U . . .
C00Q C 0.1092(3) 0.7931(2) 0.4044(2) 0.0498(5) Uani 1 1 d . . . . .

loop_
_atom_site_aniso_label
_atom_site_aniso_U_11
_atom_site_aniso_U_22
_atom_site_aniso_U_33
_atom_site_aniso_U_23
_atom_site_aniso_U_13
_atom_site_aniso_U_12
P01 0.0403(3) 0.0431(3) 0.0420(3) 0.00201(19) 0.0128(2) 0.0037(2)
Cl02 0.0645(4) 0.0470(3) 0.0577(3) -0.0019(2) 0.0145(3) -0.0022(2)
Cl03 0.0403(3) 0.0692(4) 0.0669(4) 0.0132(3) 0.0119(2) 0.0084(2)
Cl04 0.0610(4) 0.0942(5) 0.0581(3) -0.0118(3) 0.0323(3) -0.0047(3)
Cl05 0.0622(4) 0.0999(5) 0.0558(3) 0.0245(3) 0.0278(3) 0.0161(3)
N006 0.0510(10) 0.0472(9) 0.0438(8) 0.0047(7) 0.0124(7) 0.0039(7)
C007 0.0426(9) 0.0410(9) 0.0429(9) 0.0001(7) 0.0146(8) 0.0033(7)
C008 0.0447(10) 0.0447(10) 0.0443(9) 0.0027(7) 0.0115(8) 0.0031(8)
C009 0.0447(10) 0.0472(10) 0.0418(9) 0.0035(8) 0.0124(8) 0.0047(8)
C00A 0.0440(10) 0.0446(10) 0.0464(10) -0.0019(8) 0.0132(8) 0.0047(8)
C00B 0.0392(9) 0.0458(10) 0.0419(9) 0.0017(7) 0.0131(7) 0.0036(7)
C00C 0.0411(9) 0.0490(10) 0.0434(9) 0.0023(8) 0.0160(8) 0.0045(8)
C00D 0.0454(10) 0.0446(10) 0.0445(9) -0.0016(7) 0.0129(8) 0.0013(8)
C00E 0.0393(9) 0.0503(10) 0.0402(9) 0.0029(7) 0.0106(7) 0.0077(8)
C00F 0.0446(10) 0.0416(9) 0.0480(10) 0.0007(7) 0.0148(8) 0.0030(8)
C00G 0.0405(10) 0.0571(11) 0.0463(10) 0.0023(8) 0.0140(8) 0.0028(8)
C00H 0.0467(10) 0.0416(9) 0.0495(10) 0.0015(8) 0.0154(8) 0.0048(8)
C00I 0.0439(10) 0.0456(10) 0.0472(10) 0.0000(8) 0.0093(8) 0.0043(8)
C00J 0.0455(10) 0.0469(10) 0.0444(10) 0.0027(8) 0.0152(8) 0.0068(8)
C00K 0.0435(10) 0.0698(13) 0.0436(10) -0.0001(9) 0.0162(8) 0.0074(9)
C00L 0.0477(11) 0.0581(12) 0.0471(10) -0.0048(9) 0.0136(9) 0.0084(9)
C00M 0.0441(10) 0.0540(12) 0.0544(11) 0.0012(9) 0.0194(9) 0.0031(9)
C00N 0.0400(10) 0.0465(10) 0.0522(10) 0.0016(8) 0.0107(8) 0.0050(8)
C00O 0.0588(13) 0.0567(12) 0.0438(10) 0.0027(9) 0.0087(9) 0.0022(10)
C00P 0.0632(14) 0.0510(12) 0.0528(11) 0.0105(9) 0.0108(10) 0.0088(10)
C00Q 0.0523(11) 0.0547(11) 0.0452(10) 0.0054(8) 0.0184(9) 0.0067(9)

loop_
_atom_type_symbol
_atom_type_description
_atom_type_scat_dispersion_real
_atom_type_scat_dispersion_imag
_atom_type_scat_source
C C 0.0181 0.0091 'International Tables Vol C Tables 4.2.6.8 and 6.1.1.4'
H H 0.0000 0.0000 'International Tables Vol C Tables 4.2.6.8 and 6.1.1.4'
Cl Cl 0.3639 0.7018 'International Tables Vol C Tables 4.2.6.8 and 6.1.1.4'
N N 0.0311 0.0180 'International Tables Vol C Tables 4.2.6.8 and 6.1.1.4'
P P 0.2955 0.4335 'International Tables Vol C Tables 4.2.6.8 and 6.1.1.4'

loop_
_geom_angle_atom_site_label_1
_geom_angle_atom_site_label_2
_geom_angle_atom_site_label_3
_geom_angle
_geom_angle_site_symmetry_1
_geom_angle_site_symmetry_3
_geom_angle_publ_flag
C00B P01 C007 100.38(9) . . ?
C00B P01 C00E 102.45(9) . . ?
C00E P01 C007 100.92(9) . . ?
C00C N006 C00O 120.56(18) . . ?
C00C N006 C00P 120.25(18) . . ?
C00P N006 C00O 119.17(18) . . ?
C008 C007 P01 117.95(15) . . ?
C00J C007 P01 122.71(16) . . ?
C00J C007 C008 119.10(19) . . ?
C007 C008 H008 120.2 . . ?
C00N C008 C007 119.64(19) . . ?
C00N C008 H008 120.2 . . ?
C00E C009 H009 120.4 . . ?
C00I C009 H009 120.4 . . ?
C00I C009 C00E 119.29(19) . . ?
C00B C00A H00A 119.1 . . ?
C00H C00A H00A 119.1 . . ?
C00H C00A C00B 121.84(19) . . ?
C00A C00B P01 124.60(15) . . ?
C00F C00B P01 117.73(15) . . ?
C00F C00B C00A 117.31(18) . . ?
N006 C00C C00D 121.79(19) . . ?
N006 C00C C00H 120.99(19) . . ?
C00D C00C C00H 117.22(18) . . ?
C00C C00D H00D 119.6 . . ?
C00F C00D C00C 120.89(19) . . ?
C00F C00D H00D 119.6 . . ?
C009 C00E P01 123.42(15) . . ?
C00G C00E P01 117.33(16) . . ?
C00G C00E C009 119.20(19) . . ?
C00B C00F H00F 119.1 . . ?
C00D C00F C00B 121.80(19) . . ?
C00D C00F H00F 119.1 . . ?
C00E C00G H00G 120.1 . . ?
C00K C00G C00E 119.8(2) . . ?
C00K C00G H00G 120.1 . . ?
C00A C00H C00C 120.89(19) . . ?
C00A C00H H00H 119.6 . . ?
C00C C00H H00H 119.6 . . ?
C009 C00I Cl02 119.39(17) . . ?
C009 C00I C00L 122.3(2) . . ?
C00L C00I Cl02 118.32(17) . . ?
C007 C00J H00J 120.5 . . ?
C00Q C00J C007 119.08(19) . . ?
C00Q C00J H00J 120.5 . . ?
C00G C00K Cl04 119.59(19) . . ?
C00L C00K Cl04 118.76(17) . . ?
C00L C00K C00G 121.6(2) . . ?
C00I C00L H00L 121.1 . . ?
C00K C00L C00I 117.8(2) . . ?
C00K C00L H00L 121.1 . . ?
C00N C00M H00M 121.6 . . ?
C00Q C00M H00M 121.6 . . ?
C00Q C00M C00N 116.8(2) . . ?
C008 C00N Cl03 118.97(17) . . ?
C008 C00N C00M 122.53(19) . . ?
C00M C00N Cl03 118.49(17) . . ?
N006 C00O H00B 109.5 . . ?
N006 C00O H00C 109.5 . . ?
N006 C00O H00E 109.5 . . ?
H00B C00O H00C 109.5 . . ?
H00B C00O H00E 109.5 . . ?
H00C C00O H00E 109.5 . . ?
N006 C00P H00I 109.5 . . ?
N006 C00P H00K 109.5 . . ?
N006 C00P H00N 109.5 . . ?
H00I C00P H00K 109.5 . . ?
H00I C00P H00N 109.5 . . ?
H00K C00P H00N 109.5 . . ?
C00J C00Q Cl05 118.24(17) . . ?
C00M C00Q Cl05 118.87(18) . . ?
C00M C00Q C00J 122.9(2) . . ?

loop_
_geom_bond_atom_site_label_1
_geom_bond_atom_site_label_2
_geom_bond_distance
_geom_bond_site_symmetry_2
_geom_bond_publ_flag
P01 C007 1.844(2) . ?
P01 C00B 1.822(2) . ?
P01 C00E 1.837(2) . ?
Cl02 C00I 1.741(2) . ?
Cl03 C00N 1.743(2) . ?
Cl04 C00K 1.734(2) . ?
Cl05 C00Q 1.743(2) . ?
N006 C00C 1.366(3) . ?
N006 C00O 1.452(3) . ?
N006 C00P 1.448(3) . ?
C007 C008 1.399(3) . ?
C007 C00J 1.396(3) . ?
C008 H008 0.9500 . ?
C008 C00N 1.380(3) . ?
C009 H009 0.9500 . ?
C009 C00E 1.399(3) . ?
C009 C00I 1.382(3) . ?
C00A H00A 0.9500 . ?
C00A C00B 1.398(3) . ?
C00A C00H 1.384(3) . ?
C00B C00F 1.396(3) . ?
C00C C00D 1.409(3) . ?
C00C C00H 1.414(3) . ?
C00D H00D 0.9500 . ?
C00D C00F 1.388(3) . ?
C00E C00G 1.396(3) . ?
C00F H00F 0.9500 . ?
C00G H00G 0.9500 . ?
C00G C00K 1.386(3) . ?
C00H H00H 0.9500 . ?
C00I C00L 1.384(3) . ?
C00J H00J 0.9500 . ?
C00J C00Q 1.391(3) . ?
C00K C00L 1.384(4) . ?
C00L H00L 0.9500 . ?
C00M H00M 0.9500 . ?
C00M C00N 1.388(3) . ?
C00M C00Q 1.380(3) . ?
C00O H00B 0.9800 . ?
C00O H00C 0.9800 . ?
C00O H00E 0.9800 . ?
C00P H00I 0.9800 . ?
C00P H00K 0.9800 . ?
C00P H00N 0.9800 . ?

loop_
_geom_torsion_atom_site_label_1
_geom_torsion_atom_site_label_2
_geom_torsion_atom_site_label_3
_geom_torsion_atom_site_label_4
_geom_torsion
_geom_torsion_site_symmetry_1
_geom_torsion_site_symmetry_2
_geom_torsion_site_symmetry_3
_geom_torsion_site_symmetry_4
_geom_torsion_publ_flag
P01 C007 C008 C00N -173.80(15) . . . . ?
P01 C007 C00J C00Q 173.92(16) . . . . ?
P01 C00B C00F C00D 171.24(16) . . . . ?
P01 C00E C00G C00K 176.20(16) . . . . ?
Cl02 C00I C00L C00K -178.25(16) . . . . ?
Cl04 C00K C00L C00I 178.33(17) . . . . ?
N006 C00C C00D C00F -179.00(19) . . . . ?
N006 C00C C00H C00A 177.84(19) . . . . ?
C007 P01 C00B C00A 77.91(19) . . . . ?
C007 P01 C00B C00F -94.96(17) . . . . ?
C007 P01 C00E C009 -23.45(18) . . . . ?
C007 P01 C00E C00G 159.00(16) . . . . ?
C007 C008 C00N Cl03 178.15(15) . . . . ?
C007 C008 C00N C00M -0.5(3) . . . . ?
C007 C00J C00Q Cl05 -179.84(16) . . . . ?
C007 C00J C00Q C00M -0.3(3) . . . . ?
C008 C007 C00J C00Q -0.4(3) . . . . ?
C009 C00E C00G C00K -1.5(3) . . . . ?
C009 C00I C00L C00K 0.6(3) . . . . ?
C00A C00B C00F C00D -2.2(3) . . . . ?
C00B P01 C007 C008 178.71(15) . . . . ?
C00B P01 C007 C00J 4.37(19) . . . . ?
C00B P01 C00E C009 79.88(18) . . . . ?
C00B P01 C00E C00G -97.67(17) . . . . ?
C00B C00A C00H C00C 1.0(3) . . . . ?
C00C C00D C00F C00B 1.4(3) . . . . ?
C00D C00C C00H C00A -1.7(3) . . . . ?
C00E P01 C007 C008 -76.30(17) . . . . ?
C00E P01 C007 C00J 109.36(17) . . . . ?
C00E P01 C00B C00A -25.8(2) . . . . ?
C00E P01 C00B C00F 161.29(16) . . . . ?
C00E C009 C00I Cl02 178.14(15) . . . . ?
C00E C009 C00I C00L -0.7(3) . . . . ?
C00E C00G C00K Cl04 -177.86(16) . . . . ?
C00E C00G C00K C00L 1.4(3) . . . . ?
C00G C00K C00L C00I -0.9(3) . . . . ?
C00H C00A C00B P01 -171.94(17) . . . . ?
C00H C00A C00B C00F 1.0(3) . . . . ?
C00H C00C C00D C00F 0.6(3) . . . . ?
C00I C009 C00E P01 -176.40(15) . . . . ?
C00I C009 C00E C00G 1.1(3) . . . . ?
C00J C007 C008 C00N 0.8(3) . . . . ?
C00N C00M C00Q Cl05 -179.93(17) . . . . ?
C00N C00M C00Q C00J 0.5(3) . . . . ?
C00O N006 C00C C00D 0.0(3) . . . . ?
C00O N006 C00C C00H -179.5(2) . . . . ?
C00P N006 C00C C00D -178.2(2) . . . . ?
C00P N006 C00C C00H 2.3(3) . . . . ?
C00Q C00M C00N Cl03 -178.80(17) . . . . ?
C00Q C00M C00N C008 -0.1(3) . . . . ?
